data_4119289
loop_
_publ_author_name
'Antonia Albers'
'Serhiy Demeshko'
'Kevin Pr\"opper'
'Sebastian Dechert'
'Eckhard Bill'
'Franc Meyer'

_publ_contact_author_address
; Institut f\"ur Anorganische Chemie
  Georg August Universit\"at G\"ottingen
  Tammannstra\&se 4
  D-37077 G\"ottingen
  Germany
;
_publ_contact_author_email franc.meyer@chemie.uni-goettingen.de
_publ_contact_author_fax 49(551)393063
_publ_contact_author_name 'Prof. Dr. Franc Meyer'
_publ_contact_author_phone 49(551)393012
_publ_section_title
;
 A Super-Reduced Diferrous [2Fe-2S] Cluster
;
_journal_name_full 'Journal of the American Chemical Society'
_journal_page_first 1704
_journal_page_last 1707
_journal_paper_doi 10.1021/ja311563y
_journal_volume 135
_journal_year 2013
_chemical_formula_moiety 'C42 H28 Fe2 N8 S2, 3(C8 H20 N), 2(C3 H7 N O)'
_chemical_formula_sum 'C72 H102 Fe2 N13 O2 S2'
_chemical_formula_weight 1357.49
_chemical_name_systematic
;
 ?
;
_space_group_IT_number 2
_symmetry_cell_setting triclinic
_symmetry_space_group_name_Hall '-P 1'
_symmetry_space_group_name_H-M 'P -1'
_atom_sites_solution_hydrogens geom
_atom_sites_solution_primary direct
_atom_sites_solution_secondary difmap
_audit_creation_method SHELXL-97
_cell_angle_alpha 90.727(7)
_cell_angle_beta 106.403(7)
_cell_angle_gamma 96.001(7)
_cell_formula_units_Z 1
_cell_length_a 10.2033(9)
_cell_length_b 12.0862(11)
_cell_length_c 14.9782(14)
_cell_measurement_reflns_used 18417
_cell_measurement_temperature 133(2)
_cell_measurement_theta_max 25.66
_cell_measurement_theta_min 1.42
_cell_volume 1760.5(3)
_computing_cell_refinement 'X-AREA (Stoe & Cie, 2002)'
_computing_data_collection 'X-AREA (Stoe & Cie, 2002)'
_computing_data_reduction 'X-AREA (Stoe & Cie, 2002)'
_computing_molecular_graphics 'DIAMOND (Brandenburg, 2001)'
_computing_publication_material 'SHELXL-97 (Sheldrick, 1997)'
_computing_structure_refinement 'SHELXL-97 (Sheldrick, 1997)'
_computing_structure_solution 'SHELXS-97 (Sheldrick, 1990)'
_diffrn_ambient_temperature 133(2)
_diffrn_measured_fraction_theta_full 0.992
_diffrn_measured_fraction_theta_max 0.992
_diffrn_measurement_device_type 'Stoe IPDS II'
_diffrn_measurement_method \w
_diffrn_radiation_monochromator graphite
_diffrn_radiation_source 'fine-focus sealed tube'
_diffrn_radiation_type MoK\a
_diffrn_radiation_wavelength 0.71073
_diffrn_reflns_av_R_equivalents 0.0755
_diffrn_reflns_av_sigmaI/netI 0.0825
_diffrn_reflns_limit_h_max 12
_diffrn_reflns_limit_h_min -12
_diffrn_reflns_limit_k_max 13
_diffrn_reflns_limit_k_min -14
_diffrn_reflns_limit_l_max 18
_diffrn_reflns_limit_l_min -18
_diffrn_reflns_number 18417
_diffrn_reflns_theta_full 25.66
_diffrn_reflns_theta_max 25.66
_diffrn_reflns_theta_min 1.42
_exptl_absorpt_coefficient_mu 0.526
_exptl_absorpt_correction_T_max 0.9257
_exptl_absorpt_correction_T_min 0.7248
_exptl_absorpt_correction_type numerical
_exptl_absorpt_process_details 'X-RED (Stoe & Cie, 2002)'
_exptl_crystal_colour black
_exptl_crystal_density_diffrn 1.280
_exptl_crystal_description block
_exptl_crystal_F_000 725
_exptl_crystal_size_max 0.23
_exptl_crystal_size_mid 0.21
_exptl_crystal_size_min 0.01
_refine_diff_density_max 0.505
_refine_diff_density_min -0.558
_refine_diff_density_rms 0.075
_refine_ls_extinction_method none
_refine_ls_goodness_of_fit_ref 1.146
_refine_ls_hydrogen_treatment constr
_refine_ls_matrix_type full
_refine_ls_number_parameters 457
_refine_ls_number_reflns 6623
_refine_ls_number_restraints 51
_refine_ls_restrained_S_all 1.141
_refine_ls_R_factor_all 0.1078
_refine_ls_R_factor_gt 0.0722
_refine_ls_shift/su_max 0.002
_refine_ls_shift/su_mean 0.000
_refine_ls_structure_factor_coef Fsqd
_refine_ls_weighting_details 'calc w=1/[\s^2^(Fo^2^)+(0.0645P)^2^+0.8597P] where P=(Fo^2^+2Fc^2^)/3'
_refine_ls_weighting_scheme calc
_refine_ls_wR_factor_gt 0.1445
_refine_ls_wR_factor_ref 0.1569
_reflns_number_gt 4838
_reflns_number_total 6623
_reflns_threshold_expression >2sigma(I)
_cod_data_source_file ja311563y_si_002_1.cif
_cod_data_source_block NEt3_3-1_ta14
_cod_database_code 4119289

loop_
_symmetry_equiv_pos_as_xyz
'x, y, z'
'-x, -y, -z'

loop_
_atom_site_label
_atom_site_type_symbol
_atom_site_fract_x
_atom_site_fract_y
_atom_site_fract_z
_atom_site_U_iso_or_equiv
_atom_site_adp_type
_atom_site_occupancy
_atom_site_symmetry_multiplicity
_atom_site_calc_flag
_atom_site_refinement_flags
_atom_site_disorder_assembly
_atom_site_disorder_group
Fe1 Fe 0.46959(6) 0.52665(5) 0.40879(4) 0.02452(17) Uani 1 1 d . . .
S1 S 0.61875(11) 0.41163(9) 0.48150(8) 0.0335(3) Uani 1 1 d . . .
N1 N 0.3378(4) 0.4706(3) 0.2813(2) 0.0286(8) Uani 1 1 d . . .
N2 N 0.2167(4) 0.4719(3) 0.1249(3) 0.0357(9) Uani 1 1 d . . .
N3 N 0.5516(3) 0.6526(3) 0.3415(2) 0.0286(8) Uani 1 1 d . . .
N4 N 0.5671(4) 0.7783(3) 0.2304(3) 0.0321(8) Uani 1 1 d . . .
C1 C 0.3584(4) 0.6458(4) 0.1902(3) 0.0282(9) Uani 1 1 d . . .
H1 H 0.3688 0.6507 0.1259 0.034 Uiso 1 1 calc R . .
C2 C 0.2496(4) 0.7236(3) 0.1949(3) 0.0272(9) Uani 1 1 d . . .
C3 C 0.2003(4) 0.7255(4) 0.2723(3) 0.0328(10) Uani 1 1 d . . .
H3 H 0.2333 0.6787 0.3223 0.039 Uiso 1 1 calc R . .
C4 C 0.1028(5) 0.7957(4) 0.2767(3) 0.0380(11) Uani 1 1 d . . .
H4 H 0.0670 0.7950 0.3288 0.046 Uiso 1 1 calc R . .
C5 C 0.0570(5) 0.8675(4) 0.2045(3) 0.0372(11) Uani 1 1 d . . .
H5 H -0.0078 0.9170 0.2084 0.045 Uiso 1 1 calc R . .
C6 C 0.1057(5) 0.8663(4) 0.1284(4) 0.0379(11) Uani 1 1 d . . .
H6 H 0.0743 0.9148 0.0794 0.046 Uiso 1 1 calc R . .
C7 C 0.2026(4) 0.7932(4) 0.1223(3) 0.0306(9) Uani 1 1 d . . .
H7 H 0.2354 0.7917 0.0689 0.037 Uiso 1 1 calc R . .
C8 C 0.3054(4) 0.5267(4) 0.1986(3) 0.0300(9) Uani 1 1 d . . .
C9 C 0.1837(4) 0.3702(4) 0.1590(3) 0.0323(10) Uani 1 1 d . . .
C10 C 0.0927(5) 0.2791(4) 0.1150(3) 0.0370(11) Uani 1 1 d . . .
H10 H 0.0415 0.2805 0.0513 0.044 Uiso 1 1 calc R . .
C11 C 0.0784(5) 0.1867(4) 0.1659(4) 0.0424(12) Uani 1 1 d . . .
H11 H 0.0164 0.1238 0.1368 0.051 Uiso 1 1 calc R . .
C12 C 0.1541(5) 0.1839(4) 0.2601(4) 0.0418(11) Uani 1 1 d . . .
H12 H 0.1423 0.1191 0.2935 0.050 Uiso 1 1 calc R . .
C13 C 0.2454(5) 0.2738(4) 0.3050(3) 0.0368(11) Uani 1 1 d . . .
H13 H 0.2972 0.2711 0.3684 0.044 Uiso 1 1 calc R . .
C14 C 0.2593(4) 0.3685(3) 0.2547(3) 0.0284(9) Uani 1 1 d . . .
C15 C 0.4955(4) 0.6912(4) 0.2552(3) 0.0283(9) Uani 1 1 d . . .
C16 C 0.6804(4) 0.8004(4) 0.3070(3) 0.0297(9) Uani 1 1 d . . .
C17 C 0.7895(4) 0.8856(4) 0.3249(3) 0.0335(10) Uani 1 1 d . . .
H17 H 0.7935 0.9401 0.2802 0.040 Uiso 1 1 calc R . .
C18 C 0.8909(4) 0.8891(4) 0.4083(3) 0.0366(11) Uani 1 1 d . . .
H18 H 0.9656 0.9465 0.4215 0.044 Uiso 1 1 calc R . .
C19 C 0.8849(4) 0.8082(4) 0.4744(3) 0.0377(11) Uani 1 1 d . . .
H19 H 0.9566 0.8118 0.5313 0.045 Uiso 1 1 calc R . .
C20 C 0.7781(4) 0.7241(4) 0.4588(3) 0.0320(10) Uani 1 1 d . . .
H20 H 0.7761 0.6692 0.5034 0.038 Uiso 1 1 calc R . .
C21 C 0.6730(4) 0.7218(3) 0.3755(3) 0.0273(9) Uani 1 1 d . . .
C31 C 1.0094(6) 0.4967(5) 0.3545(4) 0.0555(14) Uani 1 1 d . . .
H31A H 1.0162 0.4210 0.3767 0.083 Uiso 1 1 calc R . .
H31B H 1.0492 0.5507 0.4070 0.083 Uiso 1 1 calc R . .
H31C H 1.0597 0.5083 0.3079 0.083 Uiso 1 1 calc R . .
C32 C 0.8604(5) 0.5124(4) 0.3112(3) 0.0410(11) Uani 1 1 d . . .
H32A H 0.8532 0.5927 0.3019 0.049 Uiso 1 1 calc R . .
H32B H 0.8080 0.4887 0.3555 0.049 Uiso 1 1 calc R . .
N5 N 0.7939(4) 0.4490(3) 0.2190(2) 0.0303(8) Uani 1 1 d . . .
C33 C 0.6414(5) 0.4605(4) 0.1966(4) 0.0451(12) Uani 1 1 d . . .
H33A H 0.6074 0.4297 0.2478 0.054 Uiso 1 1 calc R . .
H33B H 0.6294 0.5408 0.1948 0.054 Uiso 1 1 calc R . .
C34 C 0.5531(6) 0.4036(5) 0.1055(4) 0.0562(15) Uani 1 1 d . . .
H34A H 0.5812 0.4372 0.0536 0.084 Uiso 1 1 calc R . .
H34B H 0.4564 0.4128 0.0982 0.084 Uiso 1 1 calc R . .
H34C H 0.5648 0.3241 0.1059 0.084 Uiso 1 1 calc R . .
C35 C 0.7684(6) 0.2651(5) 0.2953(4) 0.0559(14) Uani 1 1 d . . .
H35A H 0.8081 0.3036 0.3565 0.084 Uiso 1 1 calc R . .
H35B H 0.7956 0.1895 0.2977 0.084 Uiso 1 1 calc R . .
H35C H 0.6679 0.2612 0.2785 0.084 Uiso 1 1 calc R . .
C36 C 0.8198(5) 0.3278(4) 0.2235(4) 0.0407(11) Uani 1 1 d . . .
H36A H 0.7749 0.2904 0.1616 0.049 Uiso 1 1 calc R . .
H36B H 0.9199 0.3238 0.2373 0.049 Uiso 1 1 calc R . .
C37 C 0.8522(6) 0.4959(5) 0.1423(4) 0.0467(12) Uani 1 1 d . . .
H37A H 0.8147 0.4462 0.0858 0.056 Uiso 1 1 calc R . .
H37B H 0.9531 0.4948 0.1624 0.056 Uiso 1 1 calc R . .
C38 C 0.8212(7) 0.6145(5) 0.1166(4) 0.0593(15) Uani 1 1 d . . .
H38A H 0.7220 0.6150 0.0889 0.089 Uiso 1 1 calc R . .
H38B H 0.8699 0.6407 0.0717 0.089 Uiso 1 1 calc R . .
H38C H 0.8520 0.6637 0.1728 0.089 Uiso 1 1 calc R . .
C41 C 0.5900(17) 0.996(2) 0.6804(13) 0.035(4) Uani 0.50 1 d PU A -1
H41A H 0.6462 0.9547 0.7303 0.052 Uiso 0.50 1 calc PR A -1
H41B H 0.4978 0.9957 0.6882 0.052 Uiso 0.50 1 calc PR A -1
H41C H 0.6327 1.0727 0.6831 0.052 Uiso 0.50 1 calc PR A -1
C42 C 0.5790(9) 0.9388(7) 0.5843(5) 0.0276(18) Uani 0.50 1 d PU A -1
H42A H 0.6736 0.9323 0.5813 0.033 Uiso 0.50 1 calc PR A -1
H42B H 0.5332 0.8622 0.5828 0.033 Uiso 0.50 1 calc PR A -1
N6 N 0.504(8) 0.993(6) 0.497(11) 0.017(6) Uani 0.50 1 d PU A -1
C43 C 0.5079(9) 0.9326(7) 0.4148(6) 0.0273(18) Uani 0.50 1 d PU A -1
H43A H 0.4566 0.8580 0.4129 0.033 Uiso 0.50 1 calc PR A -1
H43B H 0.6047 0.9218 0.4205 0.033 Uiso 0.50 1 calc PR A -1
C44 C 0.4501(16) 0.9850(18) 0.3244(12) 0.032(3) Uani 0.50 1 d PU A -1
H44A H 0.4650 0.9407 0.2736 0.047 Uiso 0.50 1 calc PR A -1
H44B H 0.4962 1.0607 0.3263 0.047 Uiso 0.50 1 calc PR A -1
H44C H 0.3513 0.9879 0.3139 0.047 Uiso 0.50 1 calc PR A -1
C45 C 0.283(3) 0.8982(18) 0.5190(19) 0.035(5) Uani 0.50 1 d PU A -1
H45A H 0.1911 0.9093 0.5225 0.053 Uiso 0.50 1 calc PR A -1
H45B H 0.3357 0.8694 0.5777 0.053 Uiso 0.50 1 calc PR A -1
H45C H 0.2758 0.8447 0.4676 0.053 Uiso 0.50 1 calc PR A -1
C46 C 0.3545(8) 1.0054(7) 0.5026(6) 0.0273(17) Uani 0.50 1 d PU A -1
H46A H 0.3595 1.0599 0.5537 0.033 Uiso 0.50 1 calc PR A -1
H46B H 0.3007 1.0346 0.4436 0.033 Uiso 0.50 1 calc PR A -1
C47 C 0.5679(8) 1.1192(7) 0.5017(6) 0.0274(17) Uani 0.50 1 d PU A -1
H47A H 0.5125 1.1580 0.4488 0.033 Uiso 0.50 1 calc PR A -1
H47B H 0.5644 1.1564 0.5601 0.033 Uiso 0.50 1 calc PR A -1
C48 C 0.717(3) 1.1281(17) 0.4981(18) 0.030(4) Uani 0.50 1 d PU A -1
H48A H 0.7540 1.2068 0.5021 0.045 Uiso 0.50 1 calc PR A -1
H48B H 0.7204 1.0934 0.4394 0.045 Uiso 0.50 1 calc PR A -1
H48C H 0.7721 1.0899 0.5506 0.045 Uiso 0.50 1 calc PR A -1
N7 N 0.4128(4) 0.1204(4) 0.0196(3) 0.0392(9) Uani 1 1 d . . .
C71 C 0.5298(5) 0.1408(4) -0.0038(3) 0.0400(11) Uani 1 1 d . . .
H71 H 0.5226 0.1506 -0.0678 0.048 Uiso 1 1 calc R . .
C72 C 0.4145(6) 0.0972(5) 0.1148(3) 0.0519(14) Uani 1 1 d . . .
H72A H 0.5098 0.1000 0.1538 0.078 Uiso 1 1 calc R . .
H72B H 0.3664 0.0230 0.1162 0.078 Uiso 1 1 calc R . .
H72C H 0.3683 0.1531 0.1387 0.078 Uiso 1 1 calc R . .
C73 C 0.2787(5) 0.1117(5) -0.0491(4) 0.0494(13) Uani 1 1 d . . .
H73A H 0.2895 0.1357 -0.1092 0.074 Uiso 1 1 calc R . .
H73B H 0.2197 0.1593 -0.0287 0.074 Uiso 1 1 calc R . .
H73C H 0.2367 0.0342 -0.0559 0.074 Uiso 1 1 calc R . .
O1 O 0.6461(4) 0.1479(3) 0.0508(2) 0.0468(9) Uani 1 1 d . . .

loop_
_atom_site_aniso_label
_atom_site_aniso_U_11
_atom_site_aniso_U_22
_atom_site_aniso_U_33
_atom_site_aniso_U_23
_atom_site_aniso_U_13
_atom_site_aniso_U_12
Fe1 0.0273(3) 0.0218(3) 0.0258(3) 0.0023(2) 0.0075(2) 0.0089(2)
S1 0.0373(6) 0.0339(6) 0.0341(6) 0.0047(5) 0.0124(5) 0.0194(5)
N1 0.0329(18) 0.0201(17) 0.0317(19) -0.0004(15) 0.0067(15) 0.0064(15)
N2 0.039(2) 0.034(2) 0.031(2) -0.0020(17) 0.0073(17) -0.0002(17)
N3 0.0300(18) 0.0241(18) 0.0309(19) 0.0022(15) 0.0062(15) 0.0062(15)
N4 0.0304(19) 0.034(2) 0.0298(19) 0.0004(16) 0.0060(16) 0.0009(16)
C1 0.033(2) 0.029(2) 0.025(2) 0.0020(17) 0.0109(18) 0.0039(18)
C2 0.029(2) 0.023(2) 0.028(2) -0.0021(17) 0.0073(18) -0.0021(17)
C3 0.034(2) 0.035(2) 0.030(2) 0.0030(19) 0.0091(19) 0.0043(19)
C4 0.037(2) 0.042(3) 0.036(2) -0.004(2) 0.011(2) 0.010(2)
C5 0.030(2) 0.035(2) 0.047(3) -0.005(2) 0.009(2) 0.010(2)
C6 0.031(2) 0.030(2) 0.047(3) 0.004(2) 0.002(2) 0.0011(19)
C7 0.026(2) 0.034(2) 0.027(2) 0.0040(19) 0.0026(18) -0.0014(18)
C8 0.034(2) 0.030(2) 0.028(2) 0.0011(18) 0.0106(18) 0.0083(19)
C9 0.034(2) 0.031(2) 0.033(2) -0.0014(19) 0.0126(19) 0.0036(19)
C10 0.039(2) 0.035(3) 0.034(2) -0.010(2) 0.007(2) 0.000(2)
C11 0.050(3) 0.027(2) 0.049(3) -0.011(2) 0.015(2) -0.001(2)
C12 0.056(3) 0.019(2) 0.051(3) -0.001(2) 0.018(3) 0.003(2)
C13 0.051(3) 0.026(2) 0.034(2) -0.0011(19) 0.013(2) 0.009(2)
C14 0.033(2) 0.026(2) 0.030(2) -0.0006(18) 0.0136(18) 0.0085(18)
C15 0.028(2) 0.031(2) 0.027(2) -0.0009(18) 0.0090(18) 0.0046(18)
C16 0.030(2) 0.032(2) 0.029(2) -0.0018(18) 0.0113(18) 0.0053(18)
C17 0.036(2) 0.038(3) 0.033(2) -0.001(2) 0.020(2) 0.004(2)
C18 0.025(2) 0.045(3) 0.042(3) -0.012(2) 0.014(2) -0.002(2)
C19 0.027(2) 0.051(3) 0.033(2) -0.007(2) 0.0037(19) 0.009(2)
C20 0.031(2) 0.033(2) 0.032(2) -0.0019(19) 0.0074(18) 0.0109(19)
C21 0.027(2) 0.029(2) 0.027(2) -0.0032(18) 0.0097(17) 0.0060(18)
C31 0.048(3) 0.046(3) 0.063(4) 0.003(3) 0.003(3) 0.003(3)
C32 0.046(3) 0.038(3) 0.041(3) -0.001(2) 0.016(2) 0.004(2)
N5 0.0349(19) 0.0298(19) 0.0301(19) 0.0041(15) 0.0146(16) 0.0055(16)
C33 0.038(3) 0.045(3) 0.055(3) 0.000(2) 0.016(2) 0.008(2)
C34 0.047(3) 0.056(3) 0.060(4) 0.002(3) 0.003(3) 0.014(3)
C35 0.065(4) 0.042(3) 0.059(4) 0.014(3) 0.015(3) 0.000(3)
C36 0.047(3) 0.034(3) 0.044(3) 0.007(2) 0.014(2) 0.014(2)
C37 0.053(3) 0.054(3) 0.040(3) 0.010(2) 0.024(2) 0.005(3)
C38 0.080(4) 0.043(3) 0.050(3) 0.020(3) 0.015(3) -0.006(3)
C41 0.021(9) 0.061(10) 0.025(6) 0.005(5) 0.006(6) 0.018(6)
C42 0.036(4) 0.028(4) 0.022(4) 0.014(3) 0.008(4) 0.013(4)
N6 0.022(7) 0.014(13) 0.018(15) 0.001(14) 0.009(6) 0.010(8)
C43 0.030(4) 0.028(4) 0.028(4) 0.005(4) 0.011(3) 0.012(3)
C44 0.022(9) 0.051(9) 0.020(5) 0.008(5) 0.001(6) 0.009(6)
C45 0.029(6) 0.039(10) 0.037(10) -0.011(8) 0.012(6) -0.009(7)
C46 0.026(4) 0.031(4) 0.031(4) 0.003(4) 0.015(4) 0.012(3)
C47 0.033(4) 0.020(4) 0.031(4) 0.002(3) 0.011(4) 0.007(3)
C48 0.036(6) 0.024(8) 0.031(9) -0.005(7) 0.013(6) -0.003(6)
N7 0.040(2) 0.052(3) 0.0255(19) 0.0065(18) 0.0114(17) -0.0015(19)
C71 0.047(3) 0.043(3) 0.030(2) 0.003(2) 0.014(2) -0.002(2)
C72 0.053(3) 0.071(4) 0.030(3) 0.006(3) 0.016(2) -0.009(3)
C73 0.046(3) 0.058(3) 0.043(3) 0.006(3) 0.009(2) 0.006(3)
O1 0.045(2) 0.055(2) 0.0388(19) -0.0012(17) 0.0132(17) -0.0044(17)

loop_
_atom_type_symbol
_atom_type_description
_atom_type_scat_dispersion_real
_atom_type_scat_dispersion_imag
_atom_type_scat_source
C C 0.0033 0.0016 'International Tables Vol C Tables 4.2.6.8 and 6.1.1.4'
H H 0.0000 0.0000 'International Tables Vol C Tables 4.2.6.8 and 6.1.1.4'
N N 0.0061 0.0033 'International Tables Vol C Tables 4.2.6.8 and 6.1.1.4'
O O 0.0106 0.0060 'International Tables Vol C Tables 4.2.6.8 and 6.1.1.4'
S S 0.1246 0.1234 'International Tables Vol C Tables 4.2.6.8 and 6.1.1.4'
Fe Fe 0.3463 0.8444 'International Tables Vol C Tables 4.2.6.8 and 6.1.1.4'

loop_
_geom_angle_atom_site_label_1
_geom_angle_atom_site_label_2
_geom_angle_atom_site_label_3
_geom_angle
_geom_angle_site_symmetry_1
_geom_angle_site_symmetry_3
N1 Fe1 N3 88.15(14) . .
N1 Fe1 S1 116.66(10) . .
N3 Fe1 S1 114.62(10) . .
N1 Fe1 S1 118.77(10) . 2_666
N3 Fe1 S1 113.72(10) . 2_666
S1 Fe1 S1 104.83(4) . 2_666
N1 Fe1 Fe1 139.68(11) . 2_666
N3 Fe1 Fe1 132.16(11) . 2_666
S1 Fe1 Fe1 52.55(3) . 2_666
S1 Fe1 Fe1 52.28(3) 2_666 2_666
Fe1 S1 Fe1 75.17(4) . 2_666
C14 N1 C8 101.9(3) . .
C14 N1 Fe1 129.8(3) . .
C8 N1 Fe1 128.3(3) . .
C8 N2 C9 103.5(4) . .
C15 N3 C21 103.5(4) . .
C15 N3 Fe1 128.4(3) . .
C21 N3 Fe1 128.0(3) . .
C15 N4 C16 103.3(4) . .
C8 C1 C15 118.2(4) . .
C8 C1 C2 110.3(3) . .
C15 C1 C2 109.6(3) . .
C3 C2 C7 120.0(4) . .
C3 C2 C1 120.0(4) . .
C7 C2 C1 119.9(4) . .
C4 C3 C2 120.0(4) . .
C3 C4 C5 120.2(4) . .
C6 C5 C4 119.9(4) . .
C5 C6 C7 120.4(4) . .
C2 C7 C6 119.5(4) . .
N2 C8 N1 116.9(4) . .
N2 C8 C1 119.2(4) . .
N1 C8 C1 123.8(4) . .
N2 C9 C10 130.2(4) . .
N2 C9 C14 109.1(4) . .
C10 C9 C14 120.7(4) . .
C11 C10 C9 118.4(4) . .
C10 C11 C12 121.2(5) . .
C13 C12 C11 121.2(5) . .
C12 C13 C14 118.2(4) . .
N1 C14 C13 131.1(4) . .
N1 C14 C9 108.7(4) . .
C13 C14 C9 120.3(4) . .
N4 C15 N3 116.2(4) . .
N4 C15 C1 119.2(4) . .
N3 C15 C1 124.5(4) . .
N4 C16 C17 130.4(4) . .
N4 C16 C21 109.5(4) . .
C17 C16 C21 120.1(4) . .
C18 C17 C16 118.7(4) . .
C17 C18 C19 120.6(4) . .
C20 C19 C18 121.8(4) . .
C19 C20 C21 118.0(4) . .
N3 C21 C20 131.9(4) . .
N3 C21 C16 107.4(4) . .
C20 C21 C16 120.7(4) . .
C31 C32 N5 114.7(4) . .
C36 N5 C32 112.0(4) . .
C36 N5 C33 111.2(4) . .
C32 N5 C33 105.8(3) . .
C36 N5 C37 105.7(3) . .
C32 N5 C37 111.5(4) . .
C33 N5 C37 110.8(4) . .
C34 C33 N5 115.2(4) . .
C35 C36 N5 114.3(4) . .
N5 C37 C38 114.9(4) . .
N6 C42 C41 118(4) . .
C43 N6 C42 111(5) . .
C43 N6 C46 114(8) . .
C42 N6 C46 108(8) . .
C43 N6 C47 113(8) . .
C42 N6 C47 109(8) . .
C46 N6 C47 102(4) . .
N6 C43 C44 116(5) . .
C45 C46 N6 112(3) . .
C48 C47 N6 111(2) . .
C71 N7 C72 121.0(4) . .
C71 N7 C73 122.2(4) . .
C72 N7 C73 116.7(4) . .
O1 C71 N7 125.2(4) . .

loop_
_geom_bond_atom_site_label_1
_geom_bond_atom_site_label_2
_geom_bond_distance
_geom_bond_site_symmetry_2
Fe1 N1 2.059(4) .
Fe1 N3 2.069(4) .
Fe1 S1 2.2315(12) .
Fe1 S1 2.2395(12) 2_666
Fe1 Fe1 2.7269(12) 2_666
S1 Fe1 2.2395(12) 2_666
N1 C14 1.387(6) .
N1 C8 1.393(6) .
N2 C8 1.330(6) .
N2 C9 1.382(6) .
N3 C15 1.368(5) .
N3 C21 1.382(6) .
N4 C15 1.335(6) .
N4 C16 1.379(6) .
C1 C8 1.503(6) .
C1 C15 1.504(6) .
C1 C2 1.544(5) .
C2 C3 1.389(6) .
C2 C7 1.391(6) .
C3 C4 1.387(6) .
C4 C5 1.402(7) .
C5 C6 1.366(7) .
C6 C7 1.413(6) .
C9 C10 1.390(6) .
C9 C14 1.425(6) .
C10 C11 1.379(7) .
C11 C12 1.407(7) .
C12 C13 1.385(7) .
C13 C14 1.395(6) .
C16 C17 1.399(6) .
C16 C21 1.420(6) .
C17 C18 1.376(6) .
C18 C19 1.409(7) .
C19 C20 1.376(7) .
C20 C21 1.394(6) .
C31 C32 1.508(7) .
C32 N5 1.514(6) .
N5 C36 1.514(6) .
N5 C33 1.518(6) .
N5 C37 1.525(6) .
C33 C34 1.515(7) .
C35 C36 1.503(7) .
C37 C38 1.531(8) .
C41 C42 1.56(2) .
C42 N6 1.51(15) .
N6 C43 1.44(13) .
N6 C46 1.57(6) .
N6 C47 1.58(7) .
C43 C44 1.494(19) .
C45 C46 1.48(3) .
C47 C48 1.53(3) .
N7 C71 1.337(6) .
N7 C72 1.452(6) .
N7 C73 1.455(6) .
C71 O1 1.230(6) .
